data_7118338
loop_
_publ_author_name
'Ikezawa, Takahiro'
'Mutoh, Katsuya'
'Kobayashi, Yoichi'
'Abe, Jiro'

_publ_section_title
;
 Thiophene-substituted phenoxyl-imidazolyl radical complexes with high
 photosensitivity.
;
_journal_issue 12
_journal_name_full 'Chemical communications (Cambridge, England)'
_journal_page_first 2465
_journal_page_last 2468
_journal_paper_doi 10.1039/c5cc10133f
_journal_volume 52
_journal_year 2016
_chemical_formula_sum 'C39 H36 N2 O S'
_chemical_formula_weight 580.76
_chemical_properties_physical Photo-sensitive
_space_group_crystal_system monoclinic
_space_group_IT_number 14
_space_group_name_Hall '-P 2ybc'
_space_group_name_H-M_alt 'P 1 21/c 1'
_symmetry_space_group_name_Hall '-P 2ybc'
_symmetry_space_group_name_H-M 'P 1 21/c 1'
_atom_sites_solution_hydrogens geom
_atom_sites_solution_primary direct
_atom_sites_solution_secondary difmap
_audit_update_record
;
2015-11-21 deposited with the CCDC.
2016-01-04 downloaded from the CCDC.
;
_cell_angle_alpha 90
_cell_angle_beta 97.1867(8)
_cell_angle_gamma 90
_cell_formula_units_Z 4
_cell_length_a 12.9340(8)
_cell_length_b 9.3801(5)
_cell_length_c 26.1470(15)
_cell_measurement_reflns_used 6623
_cell_measurement_temperature 90.(2)
_cell_measurement_theta_max 28.4580
_cell_measurement_theta_min 2.6798
_cell_volume 3147.3(3)
_computing_cell_refinement 'SAINT V8.32B (Bruker AXS Inc., 2013)'
_computing_data_collection 'Bruker SMART APEXII'
_computing_data_reduction 'SAINT V8.32B (Bruker AXS Inc., 2013)'
_computing_molecular_graphics 'XSHELL V6.3.1 (Bruker AXS)'
_computing_publication_material 'Generate Report (Bruker AXS)'
_computing_structure_refinement 'SHELXL-2013 (Sheldrick, 2013)'
_diffrn_ambient_temperature 90.(2)
_diffrn_detector_area_resol_mean 8.3333
_diffrn_measured_fraction_theta_full 0.995
_diffrn_measured_fraction_theta_max 0.995
_diffrn_measurement_device_type 'Bruker D8 goniometer'
_diffrn_measurement_method 'omega scans'
_diffrn_radiation_monochromator graphite
_diffrn_radiation_type MoK\a
_diffrn_radiation_wavelength 0.71073
_diffrn_reflns_av_R_equivalents 0.0234
_diffrn_reflns_limit_h_max 16
_diffrn_reflns_limit_h_min -14
_diffrn_reflns_limit_k_max 11
_diffrn_reflns_limit_k_min -10
_diffrn_reflns_limit_l_max 32
_diffrn_reflns_limit_l_min -31
_diffrn_reflns_number 16252
_diffrn_reflns_theta_full 26.37
_diffrn_reflns_theta_max 26.37
_diffrn_reflns_theta_min 2.09
_diffrn_source 'sealed tube'
_exptl_absorpt_coefficient_mu 0.137
_exptl_absorpt_correction_T_max 0.96
_exptl_absorpt_correction_T_min 0.89
_exptl_absorpt_correction_type empirical
_exptl_absorpt_process_details 'SADABS Sheldrick 1996'
_exptl_crystal_colour colorless
_exptl_crystal_density_diffrn 1.226
_exptl_crystal_density_method 'not measured'
_exptl_crystal_description block
_exptl_crystal_F_000 1232
_exptl_crystal_preparation 'photochromic compound'
_exptl_crystal_recrystallization_method 'Re-crystallisation from solvent: dichloromethane / hexane'
_exptl_crystal_size_max 0.300
_exptl_crystal_size_mid 0.300
_exptl_crystal_size_min 0.300
_refine_diff_density_max 0.264
_refine_diff_density_min -0.296
_refine_ls_extinction_coef 0.0008(2)
_refine_ls_extinction_method SHELXL
_refine_ls_goodness_of_fit_ref 0.962
_refine_ls_hydrogen_treatment constr
_refine_ls_matrix_type full
_refine_ls_number_parameters 395
_refine_ls_number_reflns 6399
_refine_ls_number_restraints 0
_refine_ls_restrained_S_all 0.962
_refine_ls_R_factor_all 0.0465
_refine_ls_R_factor_gt 0.0361
_refine_ls_shift/su_max 0.007
_refine_ls_shift/su_mean 0.001
_refine_ls_structure_factor_coef Fsqd
_refine_ls_weighting_details 'w=1/[\s^2^(Fo^2^)+(0.0311P)^2^+2.0930P] where P=(Fo^2^+2Fc^2^)/3'
_refine_ls_weighting_scheme calc
_refine_ls_wR_factor_gt 0.0809
_refine_ls_wR_factor_ref 0.0862
_reflns_number_gt 5370
_reflns_number_total 6399
_reflns_threshold_expression 'I > 2\s(I)'
_cod_data_source_file c5cc10133f2.cif
_cod_data_source_block I
_cod_depositor_comments 'Adding full bibliography for 7118336--7118338.cif.'
_cod_database_code 7118338

loop_
_space_group_symop_operation_xyz
'x, y, z'
'-x, y+1/2, -z+1/2'
'-x, -y, -z'
'x, -y-1/2, z-1/2'

loop_
_atom_site_type_symbol
_atom_site_label
_atom_site_fract_x
_atom_site_fract_y
_atom_site_fract_z
_atom_site_U_iso_or_equiv
_atom_site_adp_type
_atom_site_calc_flag
_atom_site_refinement_flags_adp
_atom_site_refinement_flags_posn
_atom_site_occupancy
S S1 -0.04717(3) 0.36257(4) 0.10015(2) 0.01942(9) Uani d . . 1
N N1 0.11633(9) 0.09217(12) -0.03942(4) 0.0159(2) Uani d . . 1
N N2 0.14996(9) 0.09455(12) 0.04612(4) 0.0152(2) Uani d . . 1
C C3 0.20101(10) 0.00321(14) -0.02325(5) 0.0152(3) Uani d . . 1
C C4 0.03490(10) 0.24952(15) 0.07369(5) 0.0169(3) Uani d . . 1
O O1 0.19482(9) 0.10127(13) 0.25174(4) 0.0315(3) Uani d . . 1
C C6 0.12167(10) 0.14834(15) 0.09611(5) 0.0160(3) Uani d . . 1
C C7 0.31763(11) -0.19300(15) -0.04786(5) 0.0181(3) Uani d . . 1
H H7 0.3351 -0.2167 -0.0125 0.022 Uiso calc U R 1
C C8 -0.06698(10) 0.33605(15) 0.00084(5) 0.0177(3) Uani d . . 1
H H8 -0.0901 0.3465 -0.0349 0.021 Uiso calc U R 1
C C9 0.24490(10) 0.20170(15) 0.17533(5) 0.0179(3) Uani d . . 1
C C10 0.01536(10) 0.24504(15) 0.02105(5) 0.0161(3) Uani d . . 1
C C11 -0.10940(11) 0.40727(15) 0.03893(6) 0.0188(3) Uani d . . 1
C C12 0.22789(10) -0.04511(15) -0.11400(5) 0.0185(3) Uani d . . 1
H H12 0.1834 0.0331 -0.1242 0.022 Uiso calc U R 1
C C13 0.18395(11) 0.10053(16) 0.20449(5) 0.0201(3) Uani d . . 1
C C14 0.26941(11) -0.12456(16) -0.15098(5) 0.0208(3) Uani d . . 1
H H14 0.2531 -0.1005 -0.1864 0.025 Uiso calc U R 1
C C15 0.30914(10) -0.05759(14) 0.06589(5) 0.0153(3) Uani d . . 1
C C16 0.10897(10) 0.00058(15) 0.17470(5) 0.0171(3) Uani d . . 1
C C17 0.22355(10) 0.00399(14) 0.02981(5) 0.0149(3) Uani d . . 1
C C18 0.33466(11) -0.23912(16) -0.13699(6) 0.0226(3) Uani d . . 1
H H18 0.3623 -0.2942 -0.1626 0.027 Uiso calc U R 1
C C19 0.07948(10) 0.02790(14) 0.12497(5) 0.0159(3) Uani d . . 1
H H19 0.0287 -0.0326 0.1067 0.019 Uiso calc U R 1
C C20 0.25058(10) -0.07851(15) -0.06157(5) 0.0161(3) Uani d . . 1
C C21 0.08947(10) 0.14480(15) 0.00344(5) 0.0154(3) Uani d . . 1
C C22 0.21308(10) 0.22311(15) 0.12529(5) 0.0171(3) Uani d . . 1
H H22 0.2505 0.2894 0.1072 0.02 Uiso calc U R 1
C C23 0.34067(11) 0.27651(16) 0.20393(5) 0.0210(3) Uani d . . 1
C C24 0.35901(11) -0.27235(16) -0.08517(6) 0.0207(3) Uani d . . 1
H H24 0.4043 -0.3499 -0.0752 0.025 Uiso calc U R 1
C C25 0.41061(11) -0.00827(15) 0.06518(5) 0.0193(3) Uani d . . 1
H H25 0.4239 0.064 0.0414 0.023 Uiso calc U R 1
C C26 0.49231(11) -0.06335(16) 0.09873(6) 0.0231(3) Uani d . . 1
H H26 0.5611 -0.0289 0.0978 0.028 Uiso calc U R 1
C C27 0.06736(11) -0.12778(16) 0.20226(5) 0.0200(3) Uani d . . 1
C C28 0.47353(12) -0.16856(17) 0.13356(6) 0.0242(3) Uani d . . 1
H H28 0.5295 -0.2066 0.1565 0.029 Uiso calc U R 1
C C29 -0.19872(11) 0.50561(15) 0.03436(6) 0.0216(3) Uani d . . 1
C C30 0.39893(12) 0.36119(18) 0.16642(6) 0.0279(4) Uani d . . 1
H H30A 0.4598 0.4076 0.1855 0.042 Uiso calc U R 1
H H30B 0.3525 0.4337 0.1491 0.042 Uiso calc U R 1
H H30C 0.4218 0.2964 0.1407 0.042 Uiso calc U R 1
C C31 0.29106(11) -0.16351(16) 0.10120(5) 0.0200(3) Uani d . . 1
H H31 0.2224 -0.1984 0.1022 0.024 Uiso calc U R 1
C C32 0.01069(12) -0.23283(16) 0.16356(6) 0.0240(3) Uani d . . 1
H H32A -0.0476 -0.1843 0.1431 0.036 Uiso calc U R 1
H H32B -0.0159 -0.3129 0.1822 0.036 Uiso calc U R 1
H H32C 0.0593 -0.2685 0.1406 0.036 Uiso calc U R 1
C C33 0.30739(12) 0.38148(17) 0.24416(6) 0.0272(3) Uani d . . 1
H H33A 0.2741 0.3288 0.27 0.041 Uiso calc U R 1
H H33B 0.2581 0.4509 0.227 0.041 Uiso calc U R 1
H H33C 0.3689 0.4315 0.261 0.041 Uiso calc U R 1
C C34 0.41629(12) 0.16427(18) 0.23033(6) 0.0299(4) Uani d . . 1
H H34A 0.3828 0.1138 0.2567 0.045 Uiso calc U R 1
H H34B 0.4796 0.2116 0.2466 0.045 Uiso calc U R 1
H H34C 0.4346 0.096 0.2046 0.045 Uiso calc U R 1
C C35 0.37307(12) -0.21820(17) 0.13491(6) 0.0244(3) Uani d . . 1
H H35 0.3602 -0.2899 0.159 0.029 Uiso calc U R 1
C C36 -0.30940(13) 0.67371(17) 0.07193(7) 0.0327(4) Uani d . . 1
H H36 -0.323 0.7304 0.1004 0.039 Uiso calc U R 1
C C37 -0.22055(12) 0.58969(17) 0.07556(7) 0.0287(4) Uani d . . 1
H H37 -0.1739 0.5895 0.1066 0.034 Uiso calc U R 1
C C38 -0.00953(13) -0.07822(19) 0.23881(6) 0.0319(4) Uani d . . 1
H H38A -0.0674 -0.027 0.2191 0.048 Uiso calc U R 1
H H38B 0.0263 -0.0147 0.265 0.048 Uiso calc U R 1
H H38C -0.0366 -0.1613 0.2556 0.048 Uiso calc U R 1
C C39 0.15806(13) -0.20874(18) 0.23293(6) 0.0315(4) Uani d . . 1
H H39A 0.1317 -0.296 0.2473 0.047 Uiso calc U R 1
H H39B 0.1906 -0.1483 0.261 0.047 Uiso calc U R 1
H H39C 0.2097 -0.2336 0.21 0.047 Uiso calc U R 1
C C40 -0.26774(12) 0.51031(19) -0.01116(6) 0.0307(4) Uani d . . 1
H H40 -0.2537 0.4555 -0.0401 0.037 Uiso calc U R 1
C C41 -0.37812(13) 0.67528(18) 0.02701(7) 0.0345(4) Uani d . . 1
H H41 -0.4396 0.7315 0.0247 0.041 Uiso calc U R 1
C C42 -0.35653(14) 0.5943(2) -0.01456(7) 0.0397(5) Uani d . . 1
H H42 -0.403 0.5962 -0.0457 0.048 Uiso calc U R 1

loop_
_atom_site_aniso_label
_atom_site_aniso_U_11
_atom_site_aniso_U_22
_atom_site_aniso_U_33
_atom_site_aniso_U_12
_atom_site_aniso_U_13
_atom_site_aniso_U_23
S1 0.01840(18) 0.01820(18) 0.02190(18) 0.00330(14) 0.00346(13) -0.00147(14)
N1 0.0144(5) 0.0163(6) 0.0164(6) -0.0003(4) 0.0004(4) 0.0011(5)
N2 0.0148(5) 0.0173(6) 0.0131(5) 0.0014(5) -0.0004(4) -0.0002(5)
C3 0.0127(6) 0.0148(7) 0.0175(7) -0.0009(5) -0.0006(5) 0.0010(5)
C4 0.0147(6) 0.0150(7) 0.0208(7) 0.0005(5) 0.0019(5) -0.0009(6)
O1 0.0407(7) 0.0366(7) 0.0158(5) -0.0104(5) -0.0012(5) -0.0031(5)
C6 0.0157(6) 0.0174(7) 0.0147(6) 0.0028(5) 0.0008(5) -0.0018(5)
C7 0.0181(7) 0.0192(7) 0.0166(7) -0.0004(5) 0.0011(5) 0.0009(6)
C8 0.0145(6) 0.0169(7) 0.0212(7) -0.0007(5) -0.0002(5) 0.0037(6)
C9 0.0158(7) 0.0173(7) 0.0203(7) 0.0028(5) 0.0010(5) -0.0053(6)
C10 0.0139(6) 0.0155(7) 0.0186(7) -0.0015(5) 0.0010(5) 0.0007(6)
C11 0.0158(7) 0.0153(7) 0.0252(7) -0.0013(5) 0.0021(6) 0.0033(6)
C12 0.0152(7) 0.0202(7) 0.0193(7) -0.0009(5) -0.0006(5) -0.0008(6)
C13 0.0206(7) 0.0213(7) 0.0176(7) 0.0022(6) -0.0009(6) -0.0024(6)
C14 0.0195(7) 0.0277(8) 0.0147(7) -0.0042(6) 0.0000(5) -0.0011(6)
C15 0.0161(6) 0.0160(7) 0.0135(6) 0.0032(5) 0.0006(5) -0.0035(5)
C16 0.0159(7) 0.0172(7) 0.0179(7) 0.0031(5) 0.0012(5) -0.0008(6)
C17 0.0133(6) 0.0133(7) 0.0180(7) -0.0004(5) 0.0014(5) -0.0002(5)
C18 0.0203(7) 0.0261(8) 0.0218(7) -0.0030(6) 0.0047(6) -0.0082(6)
C19 0.0133(6) 0.0154(7) 0.0185(7) 0.0016(5) 0.0003(5) -0.0029(5)
C20 0.0137(6) 0.0170(7) 0.0173(7) -0.0039(5) 0.0014(5) -0.0011(6)
C21 0.0124(6) 0.0156(7) 0.0172(7) -0.0008(5) -0.0018(5) 0.0022(5)
C22 0.0151(6) 0.0154(7) 0.0209(7) 0.0002(5) 0.0030(5) -0.0018(6)
C23 0.0182(7) 0.0234(8) 0.0203(7) 0.0010(6) -0.0013(6) -0.0069(6)
C24 0.0180(7) 0.0199(7) 0.0242(7) 0.0007(6) 0.0023(6) -0.0021(6)
C25 0.0189(7) 0.0177(7) 0.0210(7) 0.0008(6) 0.0008(6) -0.0002(6)
C26 0.0158(7) 0.0247(8) 0.0277(8) 0.0008(6) -0.0020(6) -0.0050(6)
C27 0.0207(7) 0.0208(7) 0.0179(7) -0.0007(6) 0.0004(6) 0.0023(6)
C28 0.0219(7) 0.0284(8) 0.0202(7) 0.0111(6) -0.0047(6) -0.0023(6)
C29 0.0169(7) 0.0149(7) 0.0341(8) 0.0008(6) 0.0082(6) 0.0068(6)
C30 0.0207(8) 0.0331(9) 0.0293(8) -0.0069(7) 0.0004(6) -0.0082(7)
C31 0.0179(7) 0.0213(8) 0.0210(7) 0.0021(6) 0.0025(6) 0.0008(6)
C32 0.0269(8) 0.0189(7) 0.0249(8) -0.0021(6) -0.0017(6) 0.0037(6)
C33 0.0238(8) 0.0292(9) 0.0279(8) -0.0016(6) 0.0005(6) -0.0122(7)
C34 0.0231(8) 0.0339(9) 0.0298(8) 0.0048(7) -0.0076(6) -0.0089(7)
C35 0.0284(8) 0.0242(8) 0.0207(7) 0.0077(6) 0.0038(6) 0.0061(6)
C36 0.0266(8) 0.0190(8) 0.0543(11) 0.0029(6) 0.0124(8) -0.0041(8)
C37 0.0199(8) 0.0202(8) 0.0457(10) -0.0008(6) 0.0025(7) -0.0065(7)
C38 0.0359(9) 0.0339(9) 0.0279(9) -0.0057(7) 0.0121(7) -0.0007(7)
C39 0.0307(9) 0.0298(9) 0.0311(9) -0.0017(7) -0.0077(7) 0.0118(7)
C40 0.0290(8) 0.0376(10) 0.0275(8) 0.0150(7) 0.0112(7) 0.0135(7)
C41 0.0261(8) 0.0296(9) 0.0504(11) 0.0148(7) 0.0150(8) 0.0159(8)
C42 0.0335(9) 0.0542(12) 0.0328(9) 0.0225(9) 0.0094(8) 0.0211(9)

loop_
_atom_type_symbol
_atom_type_description
_atom_type_scat_dispersion_real
_atom_type_scat_dispersion_imag
_atom_type_scat_source
C C 0.0033 0.0016 'International Tables Vol C Tables 4.2.6.8 and 6.1.1.4'
H H 0.0000 0.0000 'International Tables Vol C Tables 4.2.6.8 and 6.1.1.4'
N N 0.0061 0.0033 'International Tables Vol C Tables 4.2.6.8 and 6.1.1.4'
O O 0.0106 0.0060 'International Tables Vol C Tables 4.2.6.8 and 6.1.1.4'
S S 0.1246 0.1234 'International Tables Vol C Tables 4.2.6.8 and 6.1.1.4'

loop_
_geom_angle_atom_site_label_1
_geom_angle_atom_site_label_2
_geom_angle_atom_site_label_3
_geom_angle
C4 S1 C11 90.94(7)
C21 N1 C3 104.33(11)
C21 N2 C17 107.84(11)
C21 N2 C6 114.98(11)
C17 N2 C6 137.18(11)
C17 C3 N1 111.04(12)
C17 C3 C20 129.17(12)
N1 C3 C20 119.76(12)
C10 C4 C6 113.63(12)
C10 C4 S1 112.38(10)
C6 C4 S1 133.93(10)
N2 C6 C19 109.36(11)
N2 C6 C22 109.91(11)
C19 C6 C22 114.21(11)
N2 C6 C4 97.06(10)
C19 C6 C4 111.40(11)
C22 C6 C4 113.52(11)
C24 C7 C20 120.90(13)
C24 C7 H7 119.6
C20 C7 H7 119.6
C11 C8 C10 111.96(12)
C11 C8 H8 124.0
C10 C8 H8 124.0
C22 C9 C13 118.37(12)
C22 C9 C23 122.64(13)
C13 C9 C23 118.99(12)
C4 C10 C8 113.13(12)
C4 C10 C21 106.95(12)
C8 C10 C21 139.93(13)
C8 C11 C29 128.93(13)
C8 C11 S1 111.59(10)
C29 C11 S1 119.42(11)
C14 C12 C20 120.80(13)
C14 C12 H12 119.6
C20 C12 H12 119.6
O1 C13 C16 120.91(13)
O1 C13 C9 120.46(13)
C16 C13 C9 118.63(12)
C12 C14 C18 120.68(13)
C12 C14 H14 119.7
C18 C14 H14 119.7
C25 C15 C31 118.75(12)
C25 C15 C17 119.52(12)
C31 C15 C17 121.73(12)
C19 C16 C13 118.37(13)
C19 C16 C27 122.31(13)
C13 C16 C27 119.32(12)
N2 C17 C3 104.25(11)
N2 C17 C15 122.18(11)
C3 C17 C15 133.27(12)
C14 C18 C24 119.21(13)
C14 C18 H18 120.4
C24 C18 H18 120.4
C16 C19 C6 123.93(13)
C16 C19 H19 118.0
C6 C19 H19 118.0
C7 C20 C12 118.01(13)
C7 C20 C3 122.34(12)
C12 C20 C3 119.62(12)
N1 C21 N2 112.53(12)
N1 C21 C10 140.18(12)
N2 C21 C10 107.27(11)
C9 C22 C6 123.69(13)
C9 C22 H22 118.2
C6 C22 H22 118.2
C30 C23 C9 110.91(12)
C30 C23 C34 107.80(12)
C9 C23 C34 109.54(12)
C30 C23 C33 107.92(13)
C9 C23 C33 110.34(12)
C34 C23 C33 110.28(12)
C7 C24 C18 120.39(14)
C7 C24 H24 119.8
C18 C24 H24 119.8
C26 C25 C15 120.82(14)
C26 C25 H25 119.6
C15 C25 H25 119.6
C28 C26 C25 119.95(14)
C28 C26 H26 120.0
C25 C26 H26 120.0
C32 C27 C38 108.20(12)
C32 C27 C16 111.17(11)
C38 C27 C16 110.33(12)
C32 C27 C39 107.32(12)
C38 C27 C39 109.68(13)
C16 C27 C39 110.07(12)
C35 C28 C26 119.92(13)
C35 C28 H28 120.0
C26 C28 H28 120.0
C37 C29 C40 118.15(14)
C37 C29 C11 121.69(14)
C40 C29 C11 120.06(14)
C23 C30 H30A 109.5
C23 C30 H30B 109.5
H30A C30 H30B 109.5
C23 C30 H30C 109.5
H30A C30 H30C 109.5
H30B C30 H30C 109.5
C35 C31 C15 120.30(13)
C35 C31 H31 119.8
C15 C31 H31 119.8
C27 C32 H32A 109.5
C27 C32 H32B 109.5
H32A C32 H32B 109.5
C27 C32 H32C 109.5
H32A C32 H32C 109.5
H32B C32 H32C 109.5
C23 C33 H33A 109.5
C23 C33 H33B 109.5
H33A C33 H33B 109.5
C23 C33 H33C 109.5
H33A C33 H33C 109.5
H33B C33 H33C 109.5
C23 C34 H34A 109.5
C23 C34 H34B 109.5
H34A C34 H34B 109.5
C23 C34 H34C 109.5
H34A C34 H34C 109.5
H34B C34 H34C 109.5
C28 C35 C31 120.25(14)
C28 C35 H35 119.9
C31 C35 H35 119.9
C41 C36 C37 120.24(16)
C41 C36 H36 119.9
C37 C36 H36 119.9
C36 C37 C29 121.04(16)
C36 C37 H37 119.5
C29 C37 H37 119.5
C27 C38 H38A 109.5
C27 C38 H38B 109.5
H38A C38 H38B 109.5
C27 C38 H38C 109.5
H38A C38 H38C 109.5
H38B C38 H38C 109.5
C27 C39 H39A 109.5
C27 C39 H39B 109.5
H39A C39 H39B 109.5
C27 C39 H39C 109.5
H39A C39 H39C 109.5
H39B C39 H39C 109.5
C42 C40 C29 120.58(16)
C42 C40 H40 119.7
C29 C40 H40 119.7
C36 C41 C42 119.38(15)
C36 C41 H41 120.3
C42 C41 H41 120.3
C41 C42 C40 120.59(17)
C41 C42 H42 119.7
C40 C42 H42 119.7

loop_
_geom_bond_atom_site_label_1
_geom_bond_atom_site_label_2
_geom_bond_distance
S1 C4 1.7069(14)
S1 C11 1.7502(15)
N1 C21 1.3105(17)
N1 C3 1.3995(17)
N2 C21 1.3643(17)
N2 C17 1.3824(17)
N2 C6 1.4888(17)
C3 C17 1.3816(18)
C3 C20 1.4707(19)
C4 C10 1.3686(19)
C4 C6 1.5295(18)
O1 C13 1.2258(17)
C6 C19 1.4988(19)
C6 C22 1.4987(19)
C7 C24 1.387(2)
C7 C20 1.3986(19)
C7 H7 0.95
C8 C11 1.370(2)
C8 C10 1.4147(19)
C8 H8 0.95
C9 C22 1.3367(19)
C9 C13 1.501(2)
C9 C23 1.5344(19)
C10 C21 1.4579(19)
C11 C29 1.4715(19)
C12 C14 1.382(2)
C12 C20 1.4011(19)
C12 H12 0.95
C13 C16 1.4958(19)
C14 C18 1.387(2)
C14 H14 0.95
C15 C25 1.3938(19)
C15 C31 1.3959(19)
C15 C17 1.4791(18)
C16 C19 1.3333(19)
C16 C27 1.535(2)
C18 C24 1.388(2)
C18 H18 0.95
C19 H19 0.95
C22 H22 0.95
C23 C30 1.531(2)
C23 C34 1.540(2)
C23 C33 1.541(2)
C24 H24 0.95
C25 C26 1.386(2)
C25 H25 0.95
C26 C28 1.385(2)
C26 H26 0.95
C27 C32 1.532(2)
C27 C38 1.535(2)
C27 C39 1.536(2)
C28 C35 1.385(2)
C28 H28 0.95
C29 C37 1.392(2)
C29 C40 1.396(2)
C30 H30A 0.98
C30 H30B 0.98
C30 H30C 0.98
C31 C35 1.390(2)
C31 H31 0.95
C32 H32A 0.98
C32 H32B 0.98
C32 H32C 0.98
C33 H33A 0.98
C33 H33B 0.98
C33 H33C 0.98
C34 H34A 0.98
C34 H34B 0.98
C34 H34C 0.98
C35 H35 0.95
C36 C41 1.382(3)
C36 C37 1.387(2)
C36 H36 0.95
C37 H37 0.95
C38 H38A 0.98
C38 H38B 0.98
C38 H38C 0.98
C39 H39A 0.98
C39 H39B 0.98
C39 H39C 0.98
C40 C42 1.386(2)
C40 H40 0.95
C41 C42 1.383(3)
C41 H41 0.95
C42 H42 0.95
